data_7033716
loop_
_publ_author_name
'Nemec, Ivan'
'Herchel, Radovan'
'Tr\'avn\'i\<cek, Zden\<ek'

_publ_section_title
;
 The relationship between the strength of hydrogen bonding and spin
 crossover behaviour in a series of iron(iii) Schiff base complexes.
;
_journal_issue 10
_journal_name_full 'Dalton transactions (Cambridge, England : 2003)'
_journal_page_first 4474
_journal_page_last 4484
_journal_paper_doi 10.1039/c4dt03400g
_journal_volume 44
_journal_year 2015
_chemical_formula_sum 'C32 H33 Fe N4 O3 S'
_chemical_formula_weight 609.53
_chemical_name_systematic
;
 ?
;
_space_group_IT_number 2
_symmetry_cell_setting triclinic
_symmetry_space_group_name_Hall '-P 1'
_symmetry_space_group_name_H-M 'P -1'
_atom_sites_solution_hydrogens geom
_atom_sites_solution_primary direct
_atom_sites_solution_secondary difmap
_audit_creation_method SHELXL-97
_audit_update_record
;
2014-10-20 deposited with the CCDC.
2015-01-19 downloaded from the CCDC.
;
_cell_angle_alpha 98.967(2)
_cell_angle_beta 93.341(2)
_cell_angle_gamma 90.673(2)
_cell_formula_units_Z 2
_cell_length_a 10.2135(3)
_cell_length_b 10.9173(3)
_cell_length_c 13.0351(3)
_cell_measurement_reflns_used 11503
_cell_measurement_temperature 100(2)
_cell_measurement_theta_max 33.3381
_cell_measurement_theta_min 3.0491
_cell_volume 1432.94(7)
_computing_cell_refinement 'CrysAlis RED, Oxford Diffraction Ltd.'
_computing_data_collection 'CrysAlis CCD, Oxford Diffraction Ltd.'
_computing_data_reduction 'CrysAlis RED, Oxford Diffraction Ltd.'
_computing_molecular_graphics 'MERCURY (Macrae et al., 2006)'
_computing_publication_material ' enCIFer (Allen et al., 2004)'
_computing_structure_refinement 'SHELXL97 (Sheldrick, 2008)'
_computing_structure_solution 'SHELXS97 (Sheldrick, 2008)'
_diffrn_ambient_temperature 100(2)
_diffrn_detector_area_resol_mean 8.3611
_diffrn_measured_fraction_theta_full 0.997
_diffrn_measured_fraction_theta_max 0.997
_diffrn_measurement_device_type 'Xcalibur, Sapphire2, large Be window'
_diffrn_measurement_method
;
Rotation method data acquisition using omega and phi scans
;
_diffrn_radiation_monochromator graphite
_diffrn_radiation_source 'Enhance (Mo) X-ray Source'
_diffrn_radiation_type MoK\a
_diffrn_radiation_wavelength 0.71073
_diffrn_reflns_av_R_equivalents 0.0179
_diffrn_reflns_av_sigmaI/netI 0.0218
_diffrn_reflns_limit_h_max 12
_diffrn_reflns_limit_h_min -12
_diffrn_reflns_limit_k_max 12
_diffrn_reflns_limit_k_min -12
_diffrn_reflns_limit_l_max 12
_diffrn_reflns_limit_l_min -15
_diffrn_reflns_number 13158
_diffrn_reflns_theta_full 25.00
_diffrn_reflns_theta_max 25.00
_diffrn_reflns_theta_min 3.06
_exptl_absorpt_coefficient_mu 0.640
_exptl_absorpt_correction_T_max 0.8411
_exptl_absorpt_correction_T_min 0.7838
_exptl_absorpt_correction_type multi-scan
_exptl_absorpt_process_details
;
CrysAlis RED, Oxford Diffraction Ltd.,
Version 1.171.33.52 (release 06-11-2009 CrysAlis171 .NET)
(compiled Nov  6 2009,16:24:50)
Empirical absorption correction using spherical harmonics,
 implemented in SCALE3 ABSPACK scaling algorithm.
;
_exptl_crystal_colour black
_exptl_crystal_density_diffrn 1.413
_exptl_crystal_density_method 'not measured'
_exptl_crystal_description block
_exptl_crystal_F_000 638
_exptl_crystal_size_max 0.40
_exptl_crystal_size_mid 0.40
_exptl_crystal_size_min 0.28
_refine_diff_density_max 0.321
_refine_diff_density_min -0.283
_refine_diff_density_rms 0.052
_refine_ls_extinction_method none
_refine_ls_goodness_of_fit_ref 1.054
_refine_ls_hydrogen_treatment constr
_refine_ls_matrix_type full
_refine_ls_number_parameters 405
_refine_ls_number_reflns 5027
_refine_ls_number_restraints 3
_refine_ls_restrained_S_all 1.054
_refine_ls_R_factor_all 0.0367
_refine_ls_R_factor_gt 0.0298
_refine_ls_shift/su_max 0.001
_refine_ls_shift/su_mean 0.000
_refine_ls_structure_factor_coef Fsqd
_refine_ls_weighting_details 'calc w=1/[\s^2^(Fo^2^)+(0.0480P)^2^+0.4360P] where P=(Fo^2^+2Fc^2^)/3'
_refine_ls_weighting_scheme calc
_refine_ls_wR_factor_gt 0.0789
_refine_ls_wR_factor_ref 0.0814
_reflns_number_gt 4287
_reflns_number_total 5027
_reflns_threshold_expression >2sigma(I)
_cod_data_source_file c4dt03400g2.cif
_cod_data_source_block 1c
_cod_depositor_comments 'Adding full bibliography for 7033715--7033721.cif.'
_cod_original_sg_symbol_H-M P-1
_cod_database_code 7033716

loop_
_symmetry_equiv_pos_as_xyz
'x, y, z'
'-x, -y, -z'

loop_
_atom_site_label
_atom_site_type_symbol
_atom_site_fract_x
_atom_site_fract_y
_atom_site_fract_z
_atom_site_U_iso_or_equiv
_atom_site_adp_type
_atom_site_occupancy
_atom_site_symmetry_multiplicity
_atom_site_calc_flag
_atom_site_refinement_flags
_atom_site_disorder_assembly
_atom_site_disorder_group
C1 C 0.81493(17) 0.55314(16) 0.68821(13) 0.0201(4) Uani 1 1 d . . .
C2 C 0.94710(18) 0.53653(18) 0.65956(14) 0.0239(4) Uani 1 1 d . . .
H2 H 1.0106 0.6006 0.6828 0.029 Uiso 1 1 calc R . .
C1SA C 0.8010(6) 0.3237(4) 1.0095(4) 0.0295(15) Uani 0.489(8) 1 d PD A 1
C1SB C 0.7220(5) 0.3234(3) 0.9704(4) 0.0210(13) Uani 0.511(8) 1 d PD A 2
C3 C 0.98359(18) 0.43075(18) 0.59974(14) 0.0246(4) Uani 1 1 d . . .
H3 H 1.0712 0.4241 0.5791 0.030 Uiso 1 1 calc R . .
C2SA C 0.7548(5) 0.3601(4) 0.9094(4) 0.0388(18) Uani 0.489(8) 1 d PD A 1
H2S1 H 0.7888 0.4446 0.9060 0.047 Uiso 0.489(8) 1 calc PR A 1
H2S2 H 0.7905 0.3027 0.8518 0.047 Uiso 0.489(8) 1 calc PR A 1
C2SB C 0.8586(5) 0.3664(5) 0.9603(4) 0.0433(18) Uani 0.511(8) 1 d PD A 2
H2S3 H 0.8962 0.3122 0.9016 0.052 Uiso 0.511(8) 1 calc PR A 2
H2S4 H 0.8565 0.4516 0.9431 0.052 Uiso 0.511(8) 1 calc PR A 2
C4 C 0.89435(18) 0.33012(17) 0.56736(13) 0.0221(4) Uani 1 1 d . . .
C3SA C 0.6109(8) 0.3584(10) 0.8952(9) 0.028(2) Uani 0.489(8) 1 d PD A 1
H3S1 H 0.5741 0.2983 0.9348 0.043 Uiso 0.489(8) 1 calc PR A 1
H3S2 H 0.5844 0.3347 0.8212 0.043 Uiso 0.489(8) 1 calc PR A 1
H3S3 H 0.5782 0.4411 0.9202 0.043 Uiso 0.489(8) 1 calc PR A 1
C3SB C 0.9452(8) 0.3664(8) 1.0548(7) 0.028(2) Uani 0.511(8) 1 d PD A 2
H3S4 H 0.9170 0.4298 1.1104 0.043 Uiso 0.511(8) 1 calc PR A 2
H3S5 H 1.0357 0.3845 1.0399 0.043 Uiso 0.511(8) 1 calc PR A 2
H3S6 H 0.9404 0.2847 1.0769 0.043 Uiso 0.511(8) 1 calc PR A 2
C5 C 0.93461(19) 0.21766(18) 0.50912(14) 0.0254(4) Uani 1 1 d . . .
H5 H 1.0203 0.2127 0.4844 0.030 Uiso 1 1 calc R . .
C6 C 0.85250(19) 0.11675(18) 0.48813(14) 0.0269(4) Uani 1 1 d . . .
H6 H 0.8806 0.0421 0.4488 0.032 Uiso 1 1 calc R . .
C7 C 0.72678(19) 0.12363(17) 0.52474(14) 0.0251(4) Uani 1 1 d . . .
H7 H 0.6712 0.0518 0.5134 0.030 Uiso 1 1 calc R . .
C8 C 0.68183(18) 0.23314(16) 0.57723(14) 0.0219(4) Uani 1 1 d . . .
H8 H 0.5948 0.2365 0.5994 0.026 Uiso 1 1 calc R . .
C9 C 0.76375(17) 0.34048(16) 0.59838(13) 0.0195(4) Uani 1 1 d . . .
C10 C 0.72116(17) 0.45814(16) 0.65320(13) 0.0186(4) Uani 1 1 d . . .
C11 C 0.58416(17) 0.47305(16) 0.66920(13) 0.0199(4) Uani 1 1 d . . .
H11 H 0.5275 0.4041 0.6434 0.024 Uiso 1 1 calc R . .
C12 C 0.38870(17) 0.57157(17) 0.72592(15) 0.0243(4) Uani 1 1 d . . .
H12A H 0.3690 0.5594 0.7972 0.029 Uiso 1 1 calc R . .
H12B H 0.3456 0.5034 0.6759 0.029 Uiso 1 1 calc R . .
C13 C 0.33870(18) 0.69543(17) 0.70408(15) 0.0240(4) Uani 1 1 d . . .
H13A H 0.3447 0.7012 0.6295 0.029 Uiso 1 1 calc R . .
H13B H 0.2456 0.7038 0.7209 0.029 Uiso 1 1 calc R . .
C14 C 0.38849(18) 0.91762(16) 0.73737(14) 0.0222(4) Uani 1 1 d . . .
H14A H 0.2936 0.9322 0.7436 0.027 Uiso 1 1 calc R . .
H14B H 0.4068 0.9145 0.6633 0.027 Uiso 1 1 calc R . .
C15 C 0.46502(18) 1.02595(17) 0.80109(14) 0.0231(4) Uani 1 1 d . . .
H15A H 0.4468 1.0287 0.8752 0.028 Uiso 1 1 calc R . .
H15B H 0.4327 1.1037 0.7793 0.028 Uiso 1 1 calc R . .
C16 C 0.61306(18) 1.02170(16) 0.79164(14) 0.0211(4) Uani 1 1 d . . .
H16A H 0.6327 1.0092 0.7173 0.025 Uiso 1 1 calc R . .
H16B H 0.6542 1.1015 0.8256 0.025 Uiso 1 1 calc R . .
C17 C 0.72777(16) 0.94971(16) 0.93161(13) 0.0184(4) Uani 1 1 d . . .
H17 H 0.7477 1.0353 0.9538 0.022 Uiso 1 1 calc R . .
C18 C 0.76769(17) 0.86647(16) 1.00199(13) 0.0194(4) Uani 1 1 d . . .
C19 C 0.85543(17) 0.91050(17) 1.09133(13) 0.0201(4) Uani 1 1 d . . .
C20 C 0.91968(18) 1.02789(17) 1.10688(14) 0.0226(4) Uani 1 1 d . . .
H20 H 0.9043 1.0818 1.0571 0.027 Uiso 1 1 calc R . .
C21 C 1.00396(18) 1.06585(19) 1.19248(14) 0.0260(4) Uani 1 1 d . . .
H21 H 1.0444 1.1459 1.2017 0.031 Uiso 1 1 calc R . .
C22 C 1.03058(19) 0.98755(19) 1.26598(15) 0.0297(5) Uani 1 1 d . . .
H22 H 1.0903 1.0134 1.3242 0.036 Uiso 1 1 calc R . .
C23 C 0.9703(2) 0.87399(19) 1.25343(14) 0.0296(5) Uani 1 1 d . . .
H23 H 0.9886 0.8209 1.3034 0.035 Uiso 1 1 calc R . .
C24 C 0.88106(18) 0.83330(17) 1.16768(14) 0.0241(4) Uani 1 1 d . . .
C25 C 0.8155(2) 0.71616(18) 1.15576(14) 0.0271(4) Uani 1 1 d . . .
H25 H 0.8306 0.6649 1.2077 0.033 Uiso 1 1 calc R . .
C26 C 0.73231(19) 0.67531(17) 1.07266(15) 0.0257(4) Uani 1 1 d . . .
H26 H 0.6895 0.5967 1.0680 0.031 Uiso 1 1 calc R . .
C27 C 0.70731(18) 0.74820(16) 0.99130(14) 0.0204(4) Uani 1 1 d . . .
C28 C 0.65561(17) 0.78228(16) 0.53639(15) 0.0209(4) Uani 1 1 d . . .
N1 N 0.53066(14) 0.57138(13) 0.71535(11) 0.0196(3) Uani 1 1 d . . .
N2 N 0.41943(14) 0.79566(13) 0.76874(11) 0.0190(3) Uani 1 1 d . . .
H1N2 H 0.3939 0.7994 0.8365 0.023 Uiso 1 1 calc R . .
N3 N 0.66752(14) 0.91984(13) 0.84128(11) 0.0179(3) Uani 1 1 d . . .
N4 N 0.62982(15) 0.78669(14) 0.62144(12) 0.0220(3) Uani 1 1 d . . .
O1 O 0.78880(12) 0.65776(11) 0.74653(10) 0.0234(3) Uani 1 1 d . . .
O1S O 0.7146(2) 0.26351(16) 1.04663(14) 0.0598(5) Uani 1 1 d . . .
O2 O 0.62597(12) 0.70315(11) 0.91327(10) 0.0234(3) Uani 1 1 d . . .
S1 S 0.69203(5) 0.77917(4) 0.41551(4) 0.02506(13) Uani 1 1 d . . .
Fe1 Fe 0.62491(2) 0.73933(2) 0.770550(19) 0.01809(9) Uani 1 1 d . . .
C4SB C 0.6161(14) 0.3558(13) 0.8931(10) 0.068(4) Uani 0.511(8) 1 d PD A 2
H4S1 H 0.5338 0.3130 0.9025 0.101 Uiso 0.511(8) 1 calc PR A 2
H4S2 H 0.6428 0.3296 0.8221 0.101 Uiso 0.511(8) 1 calc PR A 2
H4S3 H 0.6034 0.4456 0.9047 0.101 Uiso 0.511(8) 1 calc PR A 2
C4SA C 0.9404(13) 0.3662(14) 1.0517(14) 0.087(5) Uani 0.489(8) 1 d PD A 1
H4S4 H 0.9433 0.4566 1.0717 0.131 Uiso 0.489(8) 1 calc PR A 1
H4S5 H 1.0021 0.3422 0.9977 0.131 Uiso 0.489(8) 1 calc PR A 1
H4S6 H 0.9647 0.3270 1.1126 0.131 Uiso 0.489(8) 1 calc PR A 1

loop_
_atom_site_aniso_label
_atom_site_aniso_U_11
_atom_site_aniso_U_22
_atom_site_aniso_U_33
_atom_site_aniso_U_23
_atom_site_aniso_U_13
_atom_site_aniso_U_12
C1 0.0217(10) 0.0202(9) 0.0189(9) 0.0043(7) -0.0002(7) 0.0045(7)
C2 0.0179(9) 0.0271(10) 0.0271(10) 0.0064(8) -0.0007(8) -0.0007(7)
C1SA 0.032(4) 0.020(2) 0.037(3) 0.000(2) 0.015(3) 0.005(2)
C1SB 0.025(3) 0.019(2) 0.019(2) -0.0008(17) 0.007(2) 0.0064(17)
C3 0.0169(9) 0.0333(11) 0.0251(10) 0.0081(8) 0.0032(8) 0.0072(8)
C2SA 0.041(4) 0.032(3) 0.044(3) 0.006(2) 0.010(3) -0.001(2)
C2SB 0.033(4) 0.050(3) 0.046(3) 0.002(2) 0.008(3) 0.000(2)
C4 0.0234(10) 0.0270(10) 0.0166(9) 0.0053(8) 0.0007(7) 0.0081(8)
C3SA 0.018(3) 0.019(4) 0.048(5) 0.013(3) -0.016(3) -0.005(2)
C3SB 0.018(3) 0.019(4) 0.048(5) 0.013(3) -0.016(3) -0.005(2)
C5 0.0237(10) 0.0342(11) 0.0184(9) 0.0035(8) 0.0023(8) 0.0139(8)
C6 0.0348(12) 0.0262(11) 0.0179(10) -0.0017(8) -0.0017(8) 0.0157(9)
C7 0.0320(11) 0.0212(10) 0.0208(10) 0.0011(8) -0.0033(8) 0.0043(8)
C8 0.0240(10) 0.0211(10) 0.0208(9) 0.0034(8) 0.0011(8) 0.0051(7)
C9 0.0228(10) 0.0208(10) 0.0154(9) 0.0043(7) -0.0006(7) 0.0051(7)
C10 0.0196(9) 0.0191(9) 0.0176(9) 0.0037(7) 0.0025(7) 0.0035(7)
C11 0.0212(10) 0.0176(9) 0.0206(9) 0.0022(7) 0.0006(7) -0.0008(7)
C12 0.0187(10) 0.0224(10) 0.0303(11) -0.0015(8) 0.0057(8) -0.0008(7)
C13 0.0164(9) 0.0246(10) 0.0293(10) -0.0009(8) 0.0019(8) 0.0014(7)
C14 0.0199(9) 0.0224(10) 0.0244(10) 0.0037(8) 0.0008(8) 0.0065(7)
C15 0.0262(10) 0.0191(10) 0.0242(10) 0.0030(8) 0.0011(8) 0.0083(7)
C16 0.0265(10) 0.0145(9) 0.0227(10) 0.0045(7) 0.0000(8) 0.0024(7)
C17 0.0173(9) 0.0159(9) 0.0217(9) 0.0006(7) 0.0045(7) 0.0010(7)
C18 0.0189(9) 0.0200(9) 0.0201(9) 0.0028(7) 0.0069(7) 0.0057(7)
C19 0.0187(9) 0.0245(10) 0.0173(9) 0.0011(7) 0.0063(7) 0.0088(7)
C20 0.0208(10) 0.0270(10) 0.0204(9) 0.0031(8) 0.0048(8) 0.0057(8)
C21 0.0214(10) 0.0324(11) 0.0227(10) -0.0020(8) 0.0039(8) 0.0030(8)
C22 0.0251(11) 0.0412(13) 0.0205(10) -0.0020(9) -0.0008(8) 0.0089(9)
C23 0.0329(11) 0.0383(12) 0.0183(10) 0.0054(9) 0.0026(8) 0.0152(9)
C24 0.0269(10) 0.0271(10) 0.0187(9) 0.0022(8) 0.0073(8) 0.0118(8)
C25 0.0388(12) 0.0253(11) 0.0193(10) 0.0076(8) 0.0057(8) 0.0117(8)
C26 0.0346(11) 0.0169(10) 0.0271(11) 0.0051(8) 0.0099(9) 0.0057(8)
C27 0.0228(10) 0.0193(9) 0.0193(9) 0.0016(7) 0.0069(8) 0.0061(7)
C28 0.0150(9) 0.0141(9) 0.0319(11) -0.0010(8) -0.0006(8) 0.0001(7)
N1 0.0166(8) 0.0194(8) 0.0229(8) 0.0024(6) 0.0032(6) 0.0011(6)
N2 0.0190(8) 0.0195(8) 0.0183(8) 0.0012(6) 0.0040(6) 0.0024(6)
N3 0.0172(8) 0.0173(8) 0.0202(8) 0.0046(6) 0.0040(6) 0.0031(6)
N4 0.0227(8) 0.0218(8) 0.0208(9) 0.0004(6) 0.0026(7) 0.0020(6)
O1 0.0192(7) 0.0208(7) 0.0285(7) -0.0010(5) 0.0009(5) 0.0005(5)
O1S 0.0863(14) 0.0432(10) 0.0597(12) 0.0221(9) 0.0480(10) 0.0131(9)
O2 0.0276(7) 0.0184(7) 0.0243(7) 0.0033(5) 0.0031(6) -0.0001(5)
S1 0.0249(3) 0.0282(3) 0.0218(2) 0.0011(2) 0.00628(19) -0.00024(19)
Fe1 0.01927(15) 0.01516(15) 0.01932(15) 0.00043(10) 0.00250(10) 0.00162(10)
C4SB 0.124(10) 0.036(6) 0.042(6) 0.003(4) 0.011(6) 0.014(5)
C4SA 0.074(9) 0.073(9) 0.115(12) 0.003(8) 0.039(7) 0.027(6)

loop_
_atom_type_symbol
_atom_type_description
_atom_type_scat_dispersion_real
_atom_type_scat_dispersion_imag
_atom_type_scat_source
C C 0.0033 0.0016 'International Tables Vol C Tables 4.2.6.8 and 6.1.1.4'
H H 0.0000 0.0000 'International Tables Vol C Tables 4.2.6.8 and 6.1.1.4'
N N 0.0061 0.0033 'International Tables Vol C Tables 4.2.6.8 and 6.1.1.4'
O O 0.0106 0.0060 'International Tables Vol C Tables 4.2.6.8 and 6.1.1.4'
S S 0.1246 0.1234 'International Tables Vol C Tables 4.2.6.8 and 6.1.1.4'
Fe Fe 0.3463 0.8444 'International Tables Vol C Tables 4.2.6.8 and 6.1.1.4'

loop_
_geom_angle_atom_site_label_1
_geom_angle_atom_site_label_2
_geom_angle_atom_site_label_3
_geom_angle
O1 C1 C10 123.89(16)
O1 C1 C2 116.97(16)
C10 C1 C2 119.15(16)
C3 C2 C1 121.16(17)
C3 C2 H2 119.4
C1 C2 H2 119.4
O1S C1SA C2SA 111.9(6)
O1S C1SA C4SA 131.2(7)
C2SA C1SA C4SA 116.9(8)
O1S C1SB C2SB 111.7(5)
O1S C1SB C4SB 130.5(7)
C2SB C1SB C4SB 117.8(8)
C2 C3 C4 121.66(17)
C2 C3 H3 119.2
C4 C3 H3 119.2
C3SA C2SA C1SA 112.3(6)
C3SA C2SA H2S1 109.1
C1SA C2SA H2S1 109.1
C3SA C2SA H2S2 109.1
C1SA C2SA H2S2 109.1
H2S1 C2SA H2S2 107.9
C3SB C2SB C1SB 113.7(6)
C3SB C2SB H2S3 108.8
C1SB C2SB H2S3 108.8
C3SB C2SB H2S4 108.8
C1SB C2SB H2S4 108.8
H2S3 C2SB H2S4 107.7
C3 C4 C9 118.94(16)
C3 C4 C5 121.40(17)
C9 C4 C5 119.59(17)
C2SB C3SB H3S4 109.5
C2SB C3SB H3S5 109.5
H3S4 C3SB H3S5 109.5
C2SB C3SB H3S6 109.5
H3S4 C3SB H3S6 109.5
H3S5 C3SB H3S6 109.5
C6 C5 C4 121.08(18)
C6 C5 H5 119.5
C4 C5 H5 119.5
C5 C6 C7 119.57(17)
C5 C6 H6 120.2
C7 C6 H6 120.2
C8 C7 C6 121.02(18)
C8 C7 H7 119.5
C6 C7 H7 119.5
C7 C8 C9 120.77(17)
C7 C8 H8 119.6
C9 C8 H8 119.6
C8 C9 C4 117.72(16)
C8 C9 C10 122.96(16)
C4 C9 C10 119.28(16)
C1 C10 C11 122.38(16)
C1 C10 C9 119.19(16)
C11 C10 C9 118.43(16)
N1 C11 C10 126.07(16)
N1 C11 H11 117.0
C10 C11 H11 117.0
N1 C12 C13 107.82(14)
N1 C12 H12A 110.1
C13 C12 H12A 110.1
N1 C12 H12B 110.1
C13 C12 H12B 110.1
H12A C12 H12B 108.5
N2 C13 C12 108.77(15)
N2 C13 H13A 109.9
C12 C13 H13A 109.9
N2 C13 H13B 109.9
C12 C13 H13B 109.9
H13A C13 H13B 108.3
N2 C14 C15 114.05(14)
N2 C14 H14A 108.7
C15 C14 H14A 108.7
N2 C14 H14B 108.7
C15 C14 H14B 108.7
H14A C14 H14B 107.6
C14 C15 C16 114.70(15)
C14 C15 H15A 108.6
C16 C15 H15A 108.6
C14 C15 H15B 108.6
C16 C15 H15B 108.6
H15A C15 H15B 107.6
N3 C16 C15 109.90(14)
N3 C16 H16A 109.7
C15 C16 H16A 109.7
N3 C16 H16B 109.7
C15 C16 H16B 109.7
H16A C16 H16B 108.2
N3 C17 C18 126.45(16)
N3 C17 H17 116.8
C18 C17 H17 116.8
C27 C18 C17 119.51(16)
C27 C18 C19 120.27(16)
C17 C18 C19 119.65(16)
C20 C19 C24 117.28(17)
C20 C19 C18 123.29(16)
C24 C19 C18 119.43(17)
C21 C20 C19 121.53(18)
C21 C20 H20 119.2
C19 C20 H20 119.2
C20 C21 C22 120.55(19)
C20 C21 H21 119.7
C22 C21 H21 119.7
C23 C22 C21 119.42(18)
C23 C22 H22 120.3
C21 C22 H22 120.3
C22 C23 C24 121.45(18)
C22 C23 H23 119.3
C24 C23 H23 119.3
C23 C24 C19 119.75(18)
C23 C24 C25 121.57(17)
C19 C24 C25 118.68(17)
C26 C25 C24 121.93(17)
C26 C25 H25 119.0
C24 C25 H25 119.0
C25 C26 C27 121.35(18)
C25 C26 H26 119.3
C27 C26 H26 119.3
O2 C27 C18 123.51(16)
O2 C27 C26 118.17(16)
C18 C27 C26 118.27(17)
N4 C28 S1 178.79(16)
C11 N1 C12 119.41(15)
C11 N1 Fe1 126.12(12)
C12 N1 Fe1 114.35(11)
C13 N2 C14 110.55(14)
C13 N2 Fe1 108.44(10)
C14 N2 Fe1 117.82(11)
C13 N2 H1N2 106.5
C14 N2 H1N2 106.5
Fe1 N2 H1N2 106.5
C17 N3 C16 116.89(15)
C17 N3 Fe1 124.39(12)
C16 N3 Fe1 118.34(11)
C28 N4 Fe1 159.53(14)
C1 O1 Fe1 130.77(11)
C1SA O1S C1SB 43.0(3)
C27 O2 Fe1 127.01(11)
O1 Fe1 O2 92.24(5)
O1 Fe1 N1 88.04(5)
O2 Fe1 N1 90.52(5)
O1 Fe1 N3 107.64(5)
O2 Fe1 N3 84.62(5)
N1 Fe1 N3 163.72(6)
O1 Fe1 N4 87.60(6)
O2 Fe1 N4 176.88(6)
N1 Fe1 N4 92.59(6)
N3 Fe1 N4 92.46(6)
O1 Fe1 N2 166.06(5)
O2 Fe1 N2 93.62(5)
N1 Fe1 N2 79.27(6)
N3 Fe1 N2 85.52(5)
N4 Fe1 N2 87.23(6)
C1SB C4SB H4S1 109.5
C1SB C4SB H4S2 109.5
H4S1 C4SB H4S2 109.5
C1SB C4SB H4S3 109.5
H4S1 C4SB H4S3 109.5
H4S2 C4SB H4S3 109.5

loop_
_geom_bond_atom_site_label_1
_geom_bond_atom_site_label_2
_geom_bond_distance
C1 O1 1.309(2)
C1 C10 1.407(3)
C1 C2 1.428(3)
C2 C3 1.358(3)
C2 H2 0.9500
C1SA O1S 1.257(6)
C1SA C2SA 1.477(8)
C1SA C4SA 1.536(13)
C1SB O1S 1.276(5)
C1SB C2SB 1.487(7)
C1SB C4SB 1.518(12)
C3 C4 1.415(3)
C3 H3 0.9500
C2SA C3SA 1.470(9)
C2SA H2S1 0.9900
C2SA H2S2 0.9900
C2SB C3SB 1.474(9)
C2SB H2S3 0.9900
C2SB H2S4 0.9900
C4 C9 1.417(3)
C4 C5 1.418(3)
C3SA H3S1 0.9800
C3SA H3S2 0.9800
C3SA H3S3 0.9800
C3SB H3S4 0.9800
C3SB H3S5 0.9800
C3SB H3S6 0.9800
C5 C6 1.360(3)
C5 H5 0.9500
C6 C7 1.394(3)
C6 H6 0.9500
C7 C8 1.379(3)
C7 H7 0.9500
C8 C9 1.414(3)
C8 H8 0.9500
C9 C10 1.454(2)
C10 C11 1.434(2)
C11 N1 1.290(2)
C11 H11 0.9500
C12 N1 1.464(2)
C12 C13 1.513(3)
C12 H12A 0.9900
C12 H12B 0.9900
C13 N2 1.483(2)
C13 H13A 0.9900
C13 H13B 0.9900
C14 N2 1.485(2)
C14 C15 1.515(3)
C14 H14A 0.9900
C14 H14B 0.9900
C15 C16 1.525(3)
C15 H15A 0.9900
C15 H15B 0.9900
C16 N3 1.470(2)
C16 H16A 0.9900
C16 H16B 0.9900
C17 N3 1.289(2)
C17 C18 1.435(2)
C17 H17 0.9500
C18 C27 1.408(3)
C18 C19 1.444(3)
C19 C20 1.414(3)
C19 C24 1.416(3)
C20 C21 1.376(3)
C20 H20 0.9500
C21 C22 1.397(3)
C21 H21 0.9500
C22 C23 1.360(3)
C22 H22 0.9500
C23 C24 1.412(3)
C23 H23 0.9500
C24 C25 1.419(3)
C25 C26 1.352(3)
C25 H25 0.9500
C26 C27 1.435(3)
C26 H26 0.9500
C27 O2 1.305(2)
C28 N4 1.148(2)
C28 S1 1.635(2)
N1 Fe1 2.0672(15)
N2 Fe1 2.1937(14)
N2 H1N2 0.9300
N3 Fe1 2.0712(15)
N4 Fe1 2.0908(16)
O1 Fe1 1.9241(12)
O2 Fe1 1.9606(12)
C4SB H4S1 0.9800
C4SB H4S2 0.9800
C4SB H4S3 0.9800
C4SA H4S4 0.9800
C4SA H4S5 0.9800
C4SA H4S6 0.9800

loop_
_geom_hbond_atom_site_label_D
_geom_hbond_atom_site_label_H
_geom_hbond_atom_site_label_A
_geom_hbond_distance_DH
_geom_hbond_distance_HA
_geom_hbond_distance_DA
_geom_hbond_angle_DHA
_geom_hbond_site_symmetry_A
N2 H1N2 O1s 0.93 2.13 2.988(2) 153.5 2_667
